data_4313446
loop_
_publ_author_name
'Richard E. Sykora'
'Thomas E. Albrecht-Schmitt'

_publ_section_title
;
 Self-Assembly of a Polar Open-Framework Uranyl Vanadyl Hexaoxoiodate(VII)
 Constructed Entirely from Distorted Octahedral Building Units in the
 First Uranium Hexaoxoiodate: K2[(UO2)2(VO)2(IO6)2O].H2O
;
_journal_name_full 'Inorganic Chemistry'
_journal_page_first 2179
_journal_page_last 2181
_journal_paper_doi 10.1021/ic026290x
_journal_volume 42
_journal_year 2003
_chemical_formula_sum 'H I K O10 U V'
_chemical_formula_weight 615.98
_chemical_name_systematic
; 
 ? 
;
_space_group_IT_number 32
_symmetry_cell_setting orthorhombic
_symmetry_space_group_name_Hall 'P 2 -2ab'
_symmetry_space_group_name_H-M 'P b a 2'
_atom_sites_solution_hydrogens 'not located'
_atom_sites_solution_primary direct
_atom_sites_solution_secondary difmap
_audit_creation_method SHELXL-97
_cell_angle_alpha 90.00
_cell_angle_beta 90.00
_cell_angle_gamma 90.00
_cell_formula_units_Z 4
_cell_length_a 9.984(2)
_cell_length_b 16.763(3)
_cell_length_c 4.9773(10)
_cell_measurement_reflns_used all
_cell_measurement_temperature 193(2)
_cell_measurement_theta_max 28.32
_cell_measurement_theta_min 2.37
_cell_volume 833.0(3)
_computing_cell_refinement 'SMART, SAINT'
_computing_data_collection SMART
_computing_data_reduction SAINT
_computing_molecular_graphics 'SHELXP-97 (Sheldrick, 1997)'
_computing_publication_material 'SHELXCIF-97 (Sheldrick, 1997)'
_computing_structure_refinement 'SHELXL-97 (Sheldrick, 1997)'
_computing_structure_solution 'SHELXS-97 (Sheldrick, 1990)'
_diffrn_ambient_temperature 193(2)
_diffrn_measured_fraction_theta_full 0.999
_diffrn_measured_fraction_theta_max 0.999
_diffrn_measurement_device_type 'Bruker APEX'
_diffrn_measurement_method '0.3 wide w/ exposures'
_diffrn_radiation_monochromator graphite
_diffrn_radiation_source 'fine-focus sealed tube'
_diffrn_radiation_type MoK\a
_diffrn_radiation_wavelength 0.71073
_diffrn_reflns_av_R_equivalents 0.0811
_diffrn_reflns_av_sigmaI/netI 0.1033
_diffrn_reflns_limit_h_max 13
_diffrn_reflns_limit_h_min -13
_diffrn_reflns_limit_k_max 22
_diffrn_reflns_limit_k_min -22
_diffrn_reflns_limit_l_max 6
_diffrn_reflns_limit_l_min -6
_diffrn_reflns_number 8213
_diffrn_reflns_theta_full 28.32
_diffrn_reflns_theta_max 28.32
_diffrn_reflns_theta_min 2.37
_diffrn_standards_decay_% 0
_diffrn_standards_interval_count na
_diffrn_standards_interval_time na
_diffrn_standards_number na
_exptl_absorpt_coefficient_mu 24.779
_exptl_absorpt_correction_T_max '0.672964 ratio of min/max'
_exptl_absorpt_correction_T_min '0.672964 ratio of min/max'
_exptl_absorpt_correction_type 'analytical, multiscan (SADABS)'
_exptl_crystal_colour yellow
_exptl_crystal_density_diffrn 4.911
_exptl_crystal_density_meas ?
_exptl_crystal_density_method 'not measured'
_exptl_crystal_description needle
_exptl_crystal_F_000 1072
_exptl_crystal_size_max 0.240
_exptl_crystal_size_mid 0.016
_exptl_crystal_size_min 0.008
_refine_diff_density_max 1.675
_refine_diff_density_min -1.391
_refine_diff_density_rms 0.328
_refine_ls_abs_structure_details 'Flack H D (1983), Acta Cryst. A39, 876-881'
_refine_ls_abs_structure_Flack -0.004(18)
_refine_ls_extinction_coef 0.00003(16)
_refine_ls_extinction_expression Fc^*^=kFc[1+0.001xFc^2^\l^3^/sin(2\q)]^-1/4^
_refine_ls_extinction_method SHELXL
_refine_ls_goodness_of_fit_ref 0.894
_refine_ls_hydrogen_treatment mixed
_refine_ls_matrix_type full
_refine_ls_number_parameters 129
_refine_ls_number_reflns 2076
_refine_ls_number_restraints 1
_refine_ls_restrained_S_all 0.893
_refine_ls_R_factor_all 0.0563
_refine_ls_R_factor_gt 0.0380
_refine_ls_shift/su_max 0.000
_refine_ls_shift/su_mean 0.000
_refine_ls_structure_factor_coef Fsqd
_refine_ls_weighting_details 'calc w=1/[\s^2^(Fo^2^)+(0.0000P)^2^+0.0000P] where P=(Fo^2^+2Fc^2^)/3'
_refine_ls_weighting_scheme calc
_refine_ls_wR_factor_gt 0.0851
_refine_ls_wR_factor_ref 0.0942
_reflns_number_gt 1693
_reflns_number_total 2076
_reflns_threshold_expression >2sigma(I)
_cod_data_source_file ic026290xsi20030203_103426.cif
_cod_data_source_block face
_cod_depositor_comments
;
The following automatic conversions were performed:

'_exptl_crystal_density_meas' value 'nm' was changed to '?' - the
value is perceived as not measured.

Automatic conversion script
Id: cif_fix_values 3008 2015-01-20 13:52:24Z robertas 
;
_cod_database_code 4313446

loop_
_symmetry_equiv_pos_as_xyz
'x, y, z'
'-x, -y, z'
'x+1/2, -y+1/2, z'
'-x+1/2, y+1/2, z'

loop_
_atom_site_label
_atom_site_type_symbol
_atom_site_fract_x
_atom_site_fract_y
_atom_site_fract_z
_atom_site_U_iso_or_equiv
_atom_site_adp_type
_atom_site_occupancy
_atom_site_symmetry_multiplicity
_atom_site_calc_flag
_atom_site_refinement_flags
_atom_site_disorder_assembly
_atom_site_disorder_group
K1 K -0.2279(5) 0.1015(2) -0.3123(6) 0.0282(10) Uani 1 1 d . . .
U1 U 0.08704(4) 0.23453(2) -0.75025(18) 0.00929(14) Uani 1 1 d . . .
V1 V -0.14079(19) 0.44425(11) -0.7514(9) 0.0102(4) Uani 1 1 d . . .
I1 I -0.14835(7) 0.33487(4) -1.2419(3) 0.00773(18) Uani 1 1 d . . .
O1 O -0.2572(10) 0.3552(7) -0.9357(19) 0.014(2) Uani 1 1 d . . .
O2 O -0.2302(10) 0.4225(7) -0.4317(19) 0.013(2) Uani 1 1 d . . .
O3 O 0.0000 0.5000 -0.642(3) 0.013(3) Uani 1 2 d S . .
O4 O -0.0597(10) 0.2496(6) -1.090(2) 0.014(2) Uani 1 1 d . . .
O5 O -0.2780(11) 0.2682(7) -1.3762(19) 0.015(2) Uani 1 1 d . . .
O6 O -0.0377(10) 0.3334(6) -1.5369(19) 0.010(2) Uani 1 1 d . . .
O7 O -0.0426(10) 0.4100(5) -1.0644(19) 0.009(2) Uani 1 1 d . . .
O8 O -0.2394(11) 0.5120(6) -0.850(2) 0.015(2) Uani 1 1 d . . .
O9 O 0.1871(11) 0.3148(6) -0.8521(19) 0.015(2) Uani 1 1 d . . .
O10 O -0.0101(10) 0.1533(6) -0.634(2) 0.014(2) Uani 1 1 d . . .
O11 O 0.0000 0.0000 -0.191(7) 0.080(10) Uani 1 2 d S . .

loop_
_atom_site_aniso_label
_atom_site_aniso_U_11
_atom_site_aniso_U_22
_atom_site_aniso_U_33
_atom_site_aniso_U_23
_atom_site_aniso_U_13
_atom_site_aniso_U_12
K1 0.051(3) 0.0166(16) 0.017(2) 0.0022(13) 0.0077(15) 0.0008(16)
U1 0.0082(2) 0.0105(2) 0.0092(2) 0.0006(5) -0.0007(4) 0.00110(16)
V1 0.0123(10) 0.0109(9) 0.0074(9) -0.005(2) 0.000(2) -0.0003(7)
I1 0.0078(4) 0.0081(3) 0.0073(3) 0.0016(7) 0.0001(7) -0.0004(2)
O1 0.010(5) 0.024(6) 0.007(5) -0.008(4) 0.002(4) -0.004(5)
O2 0.007(5) 0.027(6) 0.006(5) 0.001(4) -0.004(4) 0.005(5)
O3 0.017(8) 0.011(7) 0.012(6) 0.000 0.000 -0.003(6)
O4 0.010(5) 0.016(6) 0.018(6) 0.006(4) 0.001(4) 0.003(4)
O5 0.014(6) 0.026(6) 0.005(5) -0.002(4) 0.006(4) -0.009(5)
O6 0.012(5) 0.011(5) 0.008(5) 0.005(4) 0.001(4) 0.001(4)
O7 0.008(5) 0.004(5) 0.014(5) 0.000(4) 0.000(4) -0.002(4)
O8 0.019(6) 0.017(5) 0.010(5) -0.001(4) -0.001(4) 0.007(5)
O9 0.011(5) 0.020(6) 0.014(5) -0.003(4) 0.005(4) 0.006(5)
O10 0.016(6) 0.010(5) 0.017(5) 0.006(4) 0.005(4) 0.004(4)
O11 0.038(13) 0.12(2) 0.08(3) 0.000 0.000 0.031(13)

loop_
_atom_type_symbol
_atom_type_description
_atom_type_scat_dispersion_real
_atom_type_scat_dispersion_imag
_atom_type_scat_source
O O 0.0106 0.0060 'International Tables Vol C Tables 4.2.6.8 and 6.1.1.4'
H H 0.0000 0.0000 'International Tables Vol C Tables 4.2.6.8 and 6.1.1.4'
K K 0.2009 0.2494 'International Tables Vol C Tables 4.2.6.8 and 6.1.1.4'
V V 0.3005 0.5294 'International Tables Vol C Tables 4.2.6.8 and 6.1.1.4'
I I -0.4742 1.8119 'International Tables Vol C Tables 4.2.6.8 and 6.1.1.4'
U U -9.6767 9.6646 'International Tables Vol C Tables 4.2.6.8 and 6.1.1.4'

loop_
_geom_angle_atom_site_label_1
_geom_angle_atom_site_label_2
_geom_angle_atom_site_label_3
_geom_angle
_geom_angle_site_symmetry_1
_geom_angle_site_symmetry_3
_geom_angle_publ_flag
O8 K1 O9 63.8(3) 4_446 3_456 ?
O8 K1 O10 136.6(3) 4_446 . ?
O9 K1 O10 122.6(3) 3_456 . ?
O8 K1 O5 127.0(3) 4_446 1_556 ?
O9 K1 O5 63.3(3) 3_456 1_556 ?
O10 K1 O5 76.8(3) . 1_556 ?
O8 K1 O11 66.5(6) 4_446 . ?
O9 K1 O11 111.0(7) 3_456 . ?
O10 K1 O11 72.3(5) . . ?
O5 K1 O11 137.2(3) 1_556 . ?
O8 K1 O8 116.4(4) 4_446 4_445 ?
O9 K1 O8 156.3(3) 3_456 4_445 ?
O10 K1 O8 74.9(3) . 4_445 ?
O5 K1 O8 111.2(3) 1_556 4_445 ?
O11 K1 O8 88.7(6) . 4_445 ?
O8 K1 O2 67.5(3) 4_446 4_445 ?
O9 K1 O2 126.8(3) 3_456 4_445 ?
O10 K1 O2 107.0(3) . 4_445 ?
O5 K1 O2 154.9(3) 1_556 4_445 ?
O11 K1 O2 64.9(3) . 4_445 ?
O8 K1 O2 49.1(3) 4_445 4_445 ?
O8 K1 O9 156.9(3) 4_446 3_455 ?
O9 K1 O9 113.0(4) 3_456 3_455 ?
O10 K1 O9 65.7(3) . 3_455 ?
O5 K1 O9 54.7(3) 1_556 3_455 ?
O11 K1 O9 130.5(7) . 3_455 ?
O8 K1 O9 56.5(3) 4_445 3_455 ?
O2 K1 O9 103.4(3) 4_445 3_455 ?
O8 K1 O4 101.2(3) 4_446 1_556 ?
O9 K1 O4 59.3(3) 3_456 1_556 ?
O10 K1 O4 63.6(3) . 1_556 ?
O5 K1 O4 51.0(3) 1_556 1_556 ?
O11 K1 O4 88.4(3) . 1_556 ?
O8 K1 O4 137.3(3) 4_445 1_556 ?
O2 K1 O4 153.3(3) 4_445 1_556 ?
O9 K1 O4 95.3(3) 3_455 1_556 ?
O8 K1 O7 63.6(3) 4_446 3_456 ?
O9 K1 O7 56.8(3) 3_456 3_456 ?
O10 K1 O7 159.3(3) . 3_456 ?
O5 K1 O7 86.2(3) 1_556 3_456 ?
O11 K1 O7 128.2(5) . 3_456 ?
O8 K1 O7 101.0(3) 4_445 3_456 ?
O2 K1 O7 83.6(3) 4_445 3_456 ?
O9 K1 O7 95.0(3) 3_455 3_456 ?
O4 K1 O7 114.0(3) 1_556 3_456 ?
O8 K1 V1 93.7(2) 4_446 4_445 ?
O9 K1 V1 137.3(3) 3_456 4_445 ?
O10 K1 V1 99.0(2) . 4_445 ?
O5 K1 V1 125.1(2) 1_556 4_445 ?
O11 K1 V1 89.0(4) . 4_445 ?
O8 K1 V1 25.2(2) 4_445 4_445 ?
O2 K1 V1 30.46(19) 4_445 4_445 ?
O9 K1 V1 73.4(2) 3_455 4_445 ?
O4 K1 V1 162.4(2) 1_556 4_445 ?
O7 K1 V1 81.03(19) 3_456 4_445 ?
O8 K1 U1 141.1(3) 4_446 3_455 ?
O9 K1 U1 87.8(2) 3_456 3_455 ?
O10 K1 U1 80.5(2) . 3_455 ?
O5 K1 U1 34.8(2) 1_556 3_455 ?
O11 K1 U1 152.3(5) . 3_455 ?
O8 K1 U1 79.1(2) 4_445 3_455 ?
O2 K1 U1 120.3(2) 4_445 3_455 ?
O9 K1 U1 25.3(2) 3_455 3_455 ?
O4 K1 U1 84.1(2) 1_556 3_455 ?
O7 K1 U1 78.88(18) 3_456 3_455 ?
V1 K1 U1 90.23(9) 4_445 3_455 ?
O9 U1 O10 177.6(5) . . ?
O9 U1 O4 93.9(4) . . ?
O10 U1 O4 88.5(4) . . ?
O9 U1 O5 85.2(4) . 3_556 ?
O10 U1 O5 92.4(4) . 3_556 ?
O4 U1 O5 172.7(4) . 3_556 ?
O9 U1 O6 83.7(4) . 1_556 ?
O10 U1 O6 96.1(4) . 1_556 ?
O4 U1 O6 85.1(4) . 1_556 ?
O5 U1 O6 87.6(4) 3_556 1_556 ?
O9 U1 O1 90.0(4) . 3 ?
O10 U1 O1 89.9(4) . 3 ?
O4 U1 O1 102.0(4) . 3 ?
O5 U1 O1 85.3(3) 3_556 3 ?
O6 U1 O1 170.9(4) 1_556 3 ?
O9 U1 K1 50.2(3) . 3 ?
O10 U1 K1 127.6(4) . 3 ?
O4 U1 K1 129.7(3) . 3 ?
O5 U1 K1 45.2(3) 3_556 3 ?
O6 U1 K1 60.4(3) 1_556 3 ?
O1 U1 K1 110.5(3) 3 3 ?
O9 U1 K1 23.5(3) . 3_554 ?
O10 U1 K1 158.8(4) . 3_554 ?
O4 U1 K1 73.8(3) . 3_554 ?
O5 U1 K1 106.6(3) 3_556 3_554 ?
O6 U1 K1 94.1(2) 1_556 3_554 ?
O1 U1 K1 82.5(3) 3 3_554 ?
K1 U1 K1 73.54(7) 3 3_554 ?
O9 U1 K1 159.2(3) . . ?
O10 U1 K1 20.3(3) . . ?
O4 U1 K1 87.9(3) . . ?
O5 U1 K1 90.4(3) 3_556 . ?
O6 U1 K1 75.8(2) 1_556 . ?
O1 U1 K1 109.9(3) 3 . ?
K1 U1 K1 114.16(8) 3 . ?
K1 U1 K1 159.97(11) 3_554 . ?
O8 V1 O3 102.1(4) . . ?
O8 V1 O2 96.1(5) . . ?
O3 V1 O2 102.8(6) . . ?
O8 V1 O7 106.3(5) . . ?
O3 V1 O7 90.1(5) . . ?
O2 V1 O7 151.2(5) . . ?
O8 V1 O1 91.8(5) . . ?
O3 V1 O1 161.1(4) . . ?
O2 V1 O1 88.2(4) . . ?
O7 V1 O1 73.6(4) . . ?
O8 V1 O6 165.9(5) . 1_556 ?
O3 V1 O6 86.0(3) . 1_556 ?
O2 V1 O6 70.8(4) . 1_556 ?
O7 V1 O6 84.8(4) . 1_556 ?
O1 V1 O6 83.1(4) . 1_556 ?
O8 V1 I1 99.7(4) . . ?
O3 V1 I1 125.5(4) . . ?
O2 V1 I1 123.7(4) . . ?
O7 V1 I1 35.7(3) . . ?
O1 V1 I1 37.9(3) . . ?
O6 V1 I1 84.3(2) 1_556 . ?
O8 V1 I1 131.0(4) . 1_556 ?
O3 V1 I1 94.5(4) . 1_556 ?
O2 V1 I1 35.0(3) . 1_556 ?
O7 V1 I1 119.5(3) . 1_556 ?
O1 V1 I1 85.7(3) . 1_556 ?
O6 V1 I1 35.8(2) 1_556 1_556 ?
I1 V1 I1 107.17(6) . 1_556 ?
O8 V1 K1 56.3(4) . 4_455 ?
O3 V1 K1 73.8(3) . 4_455 ?
O2 V1 K1 57.3(4) . 4_455 ?
O7 V1 K1 151.3(3) . 4_455 ?
O1 V1 K1 125.0(3) . 4_455 ?
O6 V1 K1 116.7(3) 1_556 4_455 ?
I1 V1 K1 154.05(11) . 4_455 ?
I1 V1 K1 85.97(11) 1_556 4_455 ?
O8 V1 K1 28.3(4) . 4_454 ?
O3 V1 K1 97.2(3) . 4_454 ?
O2 V1 K1 124.1(3) . 4_454 ?
O7 V1 K1 78.6(3) . 4_454 ?
O1 V1 K1 89.0(3) . 4_454 ?
O6 V1 K1 163.1(3) 1_556 4_454 ?
I1 V1 K1 80.34(10) . 4_454 ?
I1 V1 K1 158.46(9) 1_556 4_454 ?
K1 V1 K1 80.06(8) 4_455 4_454 ?
O5 I1 O6 97.2(4) . . ?
O5 I1 O4 91.0(5) . . ?
O6 I1 O4 91.7(4) . . ?
O5 I1 O7 169.1(4) . . ?
O6 I1 O7 92.7(4) . . ?
O4 I1 O7 93.3(5) . . ?
O5 I1 O1 89.9(4) . . ?
O6 I1 O1 170.3(5) . . ?
O4 I1 O1 94.8(5) . . ?
O7 I1 O1 79.8(4) . . ?
O5 I1 O2 89.2(5) . 1_554 ?
O6 I1 O2 82.7(4) . 1_554 ?
O4 I1 O2 174.4(4) . 1_554 ?
O7 I1 O2 87.5(4) . 1_554 ?
O1 I1 O2 90.8(4) . 1_554 ?
O5 I1 V1 132.3(3) . . ?
O6 I1 V1 129.2(3) . . ?
O4 I1 V1 97.2(4) . . ?
O7 I1 V1 37.1(3) . . ?
O1 I1 V1 42.8(3) . . ?
O2 I1 V1 86.8(3) 1_554 . ?
O5 I1 V1 94.5(3) . 1_554 ?
O6 I1 V1 49.2(3) . 1_554 ?
O4 I1 V1 140.8(3) . 1_554 ?
O7 I1 V1 88.5(3) . 1_554 ?
O1 I1 V1 123.9(3) . 1_554 ?
O2 I1 V1 33.6(3) 1_554 1_554 ?
V1 I1 V1 107.17(6) . 1_554 ?
O5 I1 K1 40.0(4) . 1_554 ?
O6 I1 K1 92.1(3) . 1_554 ?
O4 I1 K1 51.3(3) . 1_554 ?
O7 I1 K1 144.3(3) . 1_554 ?
O1 I1 K1 97.6(3) . 1_554 ?
O2 I1 K1 128.1(3) 1_554 1_554 ?
V1 I1 K1 131.37(8) . 1_554 ?
V1 I1 K1 120.38(8) 1_554 1_554 ?
I1 O1 V1 99.3(5) . . ?
I1 O1 U1 125.3(5) . 3_455 ?
V1 O1 U1 130.4(4) . 3_455 ?
V1 O2 I1 111.4(5) . 1_556 ?
V1 O2 K1 92.3(4) . 4_455 ?
I1 O2 K1 134.7(4) 1_556 4_455 ?
V1 O3 V1 144.3(9) . 2_565 ?
I1 O4 U1 135.1(6) . . ?
I1 O4 K1 102.0(4) . 1_554 ?
U1 O4 K1 121.0(4) . 1_554 ?
I1 O5 U1 136.1(6) . 3_454 ?
I1 O5 K1 115.5(5) . 1_554 ?
U1 O5 K1 100.0(4) 3_454 1_554 ?
I1 O6 U1 134.1(5) . 1_554 ?
I1 O6 V1 95.1(4) . 1_554 ?
U1 O6 V1 125.6(4) 1_554 1_554 ?
I1 O7 V1 107.2(5) . . ?
I1 O7 K1 108.3(4) . 3_554 ?
V1 O7 K1 141.7(4) . 3_554 ?
V1 O8 K1 136.1(6) . 4_454 ?
V1 O8 K1 98.5(5) . 4_455 ?
K1 O8 K1 116.4(4) 4_454 4_455 ?
U1 O9 K1 142.2(5) . 3_554 ?
U1 O9 K1 104.4(4) . 3 ?
K1 O9 K1 113.0(4) 3_554 3 ?
U1 O10 K1 147.2(5) . . ?
K1 O11 K1 156.1(13) . 2 ?

loop_
_geom_bond_atom_site_label_1
_geom_bond_atom_site_label_2
_geom_bond_distance
_geom_bond_site_symmetry_2
_geom_bond_publ_flag
K1 O8 2.769(10) 4_446 ?
K1 O9 2.817(11) 3_456 ?
K1 O10 2.838(11) . ?
K1 O5 2.857(12) 1_556 ?
K1 O11 2.905(8) . ?
K1 O8 3.084(10) 4_445 ?
K1 O2 3.088(12) 4_445 ?
K1 O9 3.147(10) 3_455 ?
K1 O4 3.195(12) 1_556 ?
K1 O7 3.382(11) 3_456 ?
K1 V1 3.667(5) 4_445 ?
K1 U1 3.965(4) 3_455 ?
U1 O9 1.751(11) . ?
U1 O10 1.768(10) . ?
U1 O4 2.250(11) . ?
U1 O5 2.299(10) 3_556 ?
U1 O6 2.329(10) 1_556 ?
U1 O1 2.352(11) 3 ?
U1 K1 3.965(4) 3 ?
U1 K1 4.335(4) 3_554 ?
V1 O8 1.580(11) . ?
V1 O3 1.773(5) . ?
V1 O2 1.861(11) . ?
V1 O7 1.928(10) . ?
V1 O1 2.103(10) . ?
V1 O6 2.378(10) 1_556 ?
V1 I1 3.054(4) . ?
V1 I1 3.130(4) 1_556 ?
V1 K1 3.667(5) 4_455 ?
V1 K1 4.058(5) 4_454 ?
I1 O5 1.836(11) . ?
I1 O6 1.837(10) . ?
I1 O4 1.844(10) . ?
I1 O7 1.866(10) . ?
I1 O1 1.902(10) . ?
I1 O2 1.929(10) 1_554 ?
I1 V1 3.130(4) 1_554 ?
I1 K1 4.006(4) 1_554 ?
O1 U1 2.352(11) 3_455 ?
O2 I1 1.929(10) 1_556 ?
O2 K1 3.088(12) 4_455 ?
O3 V1 1.773(5) 2_565 ?
O4 K1 3.195(12) 1_554 ?
O5 U1 2.299(10) 3_454 ?
O5 K1 2.857(12) 1_554 ?
O6 U1 2.329(10) 1_554 ?
O6 V1 2.378(10) 1_554 ?
O7 K1 3.382(11) 3_554 ?
O8 K1 2.769(10) 4_454 ?
O8 K1 3.084(10) 4_455 ?
O9 K1 2.817(11) 3_554 ?
O9 K1 3.147(10) 3 ?
O11 K1 2.905(8) 2 ?
